data_9017349
loop_
_publ_author_name
'Andrade, M. B.'
'Doell, D.'
'Downs, R. T.'
'Yang, H.'

_publ_section_title
;
 Redetermination of katayamalite, KLi3Ca7Ti2(SiO3)12(OH)2
;
_journal_name_full 'Acta Crystallographica, Section E'
_journal_page_first i41
_journal_page_last i41
_journal_volume 69
_journal_year 2013
_chemical_compound_source 'Iwagi Island, Inland Sea, Ehime Prefecture, Japan'
_chemical_formula_sum 'Ca7 F0.4 Fe0.04 H1.4 K0.89 Li3 Na0.12 O37.4 Si12 Sn0.02 Ti1.8 Zr0.14'
_chemical_name_mineral Katayamalite
_space_group_IT_number 15
_space_group_name_Hall '-C 2yc'
_space_group_name_H-M_alt 'C 1 2/c 1'
_symmetry_space_group_name_H-M 'C 1 2/c 1'
_cell_angle_alpha 90
_cell_angle_beta 112.396
_cell_angle_gamma 90
_cell_length_a 16.9093
_cell_length_b 9.7287
_cell_length_c 20.9019
_cell_formula_units_Z 4
_cell_volume 3179.122
_database_code_amcsd 0019864
_exptl_crystal_density_diffrn 2.898
_cod_data_source_file inputs/fixed/downloads/12/12206.cif
_cod_data_source_block 12206
_cod_original_formula_sum 'K.89 Na.12 Li3 Ca7 (Ti1.8 Zr.14 Fe.04 Sn.02) Si12 O37.4 F.4 H1.4'
_cod_database_code 9017349

loop_
_space_group_symop_operation_xyz
x,y,z
1/2+x,1/2+y,z
x,-y,1/2+z
1/2+x,1/2-y,1/2+z
-x,y,1/2-z
1/2-x,1/2+y,1/2-z
-x,-y,-z
1/2-x,1/2-y,-z

loop_
_atom_site_aniso_label
_atom_site_aniso_U_11
_atom_site_aniso_U_22
_atom_site_aniso_U_33
_atom_site_aniso_U_12
_atom_site_aniso_U_13
_atom_site_aniso_U_23
K 0.03520 0.03420 0.04100 0.00000 0.01700 0.00000
Na 0.03520 0.03420 0.04100 0.00000 0.01700 0.00000
Li1 0.00600 0.02700 0.01600 0.00000 0.00400 0.00000
Li2 0.01600 0.01500 0.02300 0.00260 0.00600 -0.00200
Ca1 0.00840 0.01010 0.01560 0.00000 0.00570 -0.00020
Ca2 0.00810 0.01040 0.01550 0.00035 0.00530 0.00020
Ca3 0.00790 0.01070 0.01420 -0.00007 0.00540 0.00020
Ca4 0.00720 0.01010 0.01420 0.00000 0.00420 -0.00080
Ti 0.00370 0.00629 0.00810 0.00022 0.00263 0.00032
Zr 0.00370 0.00629 0.00810 0.00022 0.00263 0.00032
Fe 0.00370 0.00629 0.00810 0.00022 0.00263 0.00032
Sn 0.00370 0.00629 0.00810 0.00022 0.00263 0.00032
Si1 0.00580 0.00920 0.01100 -0.00050 0.00400 -0.00090
Si2 0.00560 0.00910 0.01070 0.00010 0.00290 -0.00080
Si3 0.00520 0.00860 0.01080 -0.00020 0.00260 0.00000
Si4 0.00490 0.00960 0.01010 -0.00010 0.00270 0.00090
Si5 0.00650 0.00850 0.01120 0.00050 0.00460 0.00060
Si6 0.00680 0.00840 0.01120 -0.00030 0.00470 -0.00020
O1 0.01240 0.01300 0.02020 -0.00470 0.00760 0.00070
O2 0.01070 0.01430 0.01230 0.00030 0.00520 -0.00060
O3 0.00960 0.01300 0.01550 -0.00040 0.00650 -0.00360
O4 0.00690 0.01850 0.01760 0.00240 0.00600 0.00040
O5 0.00760 0.01300 0.01290 -0.00050 0.00220 -0.00180
O6 0.01250 0.01630 0.01440 -0.00100 0.00520 -0.00030
O7 0.01340 0.00880 0.02740 0.00250 0.00850 -0.00070
O8 0.00630 0.01390 0.01740 -0.00130 0.00210 0.00100
O9 0.01190 0.01630 0.01320 -0.00130 0.00450 0.00000
O10 0.00990 0.01540 0.01770 -0.00370 0.00670 0.00170
O11 0.01120 0.01340 0.01300 -0.00060 0.00500 -0.00090
O12 0.00680 0.01330 0.01490 0.00060 0.00420 0.00230
O13 0.00680 0.01720 0.02330 0.00180 0.00810 0.00040
O14 0.01280 0.01430 0.01330 0.00000 0.00450 -0.00040
O15 0.01280 0.01090 0.01440 0.00190 0.00740 0.00300
O16 0.01830 0.01030 0.02070 0.00380 0.01100 0.00050
O17 0.01240 0.01210 0.01460 0.00060 0.00920 0.00000
O18 0.01140 0.01550 0.01070 0.00080 0.00380 -0.00010
O19 0.01430 0.01520 0.01400 -0.00010 0.00590 -0.00080
F19 0.01430 0.01520 0.01400 -0.00010 0.00590 -0.00080

loop_
_atom_site_label
_atom_site_fract_x
_atom_site_fract_y
_atom_site_fract_z
_atom_site_occupancy
_atom_site_U_iso_or_equiv
K 0.00000 0.07120 0.25000 0.89000 0.03610
Na 0.00000 0.07120 0.25000 0.12000 0.03610
Li1 0.50000 0.08350 0.25000 1.00000 0.01670
Li2 0.24580 0.31800 0.24860 1.00000 0.01850
Ca1 0.22009 -0.07260 0.51311 1.00000 0.01101
Ca2 0.14530 0.28347 0.50710 1.00000 0.01108
Ca3 0.07248 0.63859 0.50005 1.00000 0.01062
Ca4 0.00000 0.00000 0.50000 1.00000 0.01050
Ti 0.33450 0.07041 0.25164 0.90000 0.00591
Zr 0.33450 0.07041 0.25164 0.07000 0.00591
Fe 0.33450 0.07041 0.25164 0.02000 0.00591
Sn 0.33450 0.07041 0.25164 0.01000 0.00591
Si1 0.61419 0.26505 0.36044 1.00000 0.00846
Si2 0.43082 0.32346 0.35974 1.00000 0.00856
Si3 0.36872 0.63501 0.35927 1.00000 0.00838
Si4 0.49109 0.88012 0.36047 1.00000 0.00828
Si5 0.67395 0.81556 0.35909 1.00000 0.00837
Si6 0.73864 0.50791 0.36208 1.00000 0.00839
O1 0.65854 0.40272 0.34511 1.00000 0.01480
O2 0.65931 0.22314 0.44096 1.00000 0.01230
O3 0.61303 0.14415 0.30807 1.00000 0.01220
O4 0.51486 0.31007 0.34026 1.00000 0.01390
O5 0.35276 0.23886 0.30523 1.00000 0.01180
O6 0.45262 0.28303 0.43917 1.00000 0.01430
O7 0.40985 0.48821 0.35090 1.00000 0.01630
O8 0.27342 0.65293 0.30411 1.00000 0.01330
O9 0.37854 0.65030 0.43848 1.00000 0.01390
O10 0.42704 0.74837 0.34065 1.00000 0.01390
O11 0.52072 0.92080 0.44086 1.00000 0.01240
O12 0.44828 0.00452 0.30824 1.00000 0.01170
O13 0.57262 0.82069 0.34535 1.00000 0.01510
O14 0.72871 0.85392 0.43847 1.00000 0.01360
O15 0.69498 0.90701 0.30395 1.00000 0.01200
O16 0.69232 0.65696 0.34465 1.00000 0.01530
O17 0.78572 0.47659 0.30994 1.00000 0.01170
O18 0.80132 0.49800 0.44276 1.00000 0.01270
O19 0.10128 0.06920 0.45750 0.70000 8.01320
F19 0.10128 0.06920 0.45750 0.20000 3.01320
H1 0.09700 0.07400 0.42380 0.70000 8.01600

loop_
_cod_related_entry_id
_cod_related_entry_database
_cod_related_entry_code
1 AMCSD 0019864
